data_7219506
loop_
_publ_author_name
'He, Hongjie'
'Zhang, Lina'
'Deng, Mingli'
'Chen, Zhenxia'
'Ling, Yun'
'Chen, Jinxi'
'Zhou, Yaming'

_publ_section_title
;
 Acid-induced Zn(ii)-based metal--organic frameworks for encapsulation and
 sensitization of lanthanide cations
;
_journal_issue 11
_journal_name_full CrystEngComm
_journal_page_first 2294
_journal_paper_doi 10.1039/C5CE00083A
_journal_volume 17
_journal_year 2015
_chemical_formula_sum 'C52 H36 N2 O25 Zn5'
_chemical_formula_weight 1415.68
_chemical_name_systematic
; 
 ? 
;
_space_group_crystal_system monoclinic
_space_group_IT_number 15
_space_group_name_Hall '-C 2yc'
_space_group_name_H-M_alt 'C 1 2/c 1'
_symmetry_space_group_name_Hall '-C 2yc'
_symmetry_space_group_name_H-M 'C 1 2/c 1'
_atom_sites_solution_hydrogens geom
_audit_creation_method SHELXL-2013
_audit_update_record
;
2015-02-02 deposited with the CCDC.
2015-02-04 downloaded from the CCDC.
;
_cell_angle_alpha 90
_cell_angle_beta 94.000(12)
_cell_angle_gamma 90
_cell_formula_units_Z 4
_cell_length_a 12.145(11)
_cell_length_b 30.72(3)
_cell_length_c 22.75(2)
_cell_measurement_reflns_used 987
_cell_measurement_temperature 293(2)
_cell_measurement_theta_max 27.054
_cell_measurement_theta_min 2.463
_cell_volume 8467(14)
_computing_cell_refinement 'Bruker SMART'
_computing_data_collection 'Bruker SMART'
_computing_data_reduction 'Bruker SHELXTL'
_computing_molecular_graphics 'Bruker SHELXTL'
_computing_publication_material 'Bruker SHELXTL'
_computing_structure_refinement 'SHELXL-2013 (Sheldrick, 2013)'
_computing_structure_solution 'Bruker SHELXTL'
_diffrn_ambient_temperature 293(2)
_diffrn_measured_fraction_theta_full 0.979
_diffrn_measured_fraction_theta_max 0.995
_diffrn_measurement_device_type 'CCD area detector'
_diffrn_measurement_method 'phi and omega scans'
_diffrn_radiation_type MoK\a
_diffrn_radiation_wavelength 0.71073
_diffrn_reflns_av_R_equivalents 0.0728
_diffrn_reflns_av_unetI/netI 0.0726
_diffrn_reflns_Laue_measured_fraction_full 0.979
_diffrn_reflns_Laue_measured_fraction_max 0.995
_diffrn_reflns_limit_h_max 14
_diffrn_reflns_limit_h_min -7
_diffrn_reflns_limit_k_max 36
_diffrn_reflns_limit_k_min -36
_diffrn_reflns_limit_l_max 26
_diffrn_reflns_limit_l_min -27
_diffrn_reflns_number 20605
_diffrn_reflns_point_group_measured_fraction_full 0.979
_diffrn_reflns_point_group_measured_fraction_max 0.995
_diffrn_reflns_theta_full 25.242
_diffrn_reflns_theta_max 25.100
_diffrn_reflns_theta_min 1.601
_exptl_absorpt_coefficient_mu 1.454
_exptl_absorpt_correction_T_max 1.000000
_exptl_absorpt_correction_T_min 0.763720
_exptl_absorpt_correction_type multi-scan
_exptl_absorpt_process_details sadabs
_exptl_crystal_colour paleyellow
_exptl_crystal_density_diffrn 1.110
_exptl_crystal_description block
_exptl_crystal_F_000 2848
_exptl_crystal_size_max 0.300
_exptl_crystal_size_mid 0.180
_exptl_crystal_size_min 0.150
_refine_diff_density_max 1.229
_refine_diff_density_min -1.071
_refine_diff_density_rms 0.197
_refine_ls_extinction_method none
_refine_ls_goodness_of_fit_ref 0.934
_refine_ls_hydrogen_treatment constr
_refine_ls_matrix_type full
_refine_ls_number_parameters 384
_refine_ls_number_reflns 7520
_refine_ls_number_restraints 0
_refine_ls_restrained_S_all 0.934
_refine_ls_R_factor_all 0.0792
_refine_ls_R_factor_gt 0.0619
_refine_ls_shift/su_max 0.001
_refine_ls_shift/su_mean 0.000
_refine_ls_structure_factor_coef Fsqd
_refine_ls_weighting_details
; 
 w=1/[\s^2^(Fo^2^)+(0.1518P)^2^+0.2588P] 
 where P=(Fo^2^+2Fc^2^)/3 
;
_refine_ls_weighting_scheme calc
_refine_ls_wR_factor_gt 0.1885
_refine_ls_wR_factor_ref 0.2021
_reflns_Friedel_coverage 0.000
_reflns_number_gt 5465
_reflns_number_total 7520
_reflns_threshold_expression 'I > 2\s(I)'
_cod_data_source_file c5ce00083a2.cif
_cod_data_source_block a30530c
_cod_depositor_comments 'Adding full bibliography for 7219505--7219506.cif.'
_cod_original_cell_volume 8468(13)
_cod_database_code 7219506
_shelx_space_group_comment
; 
The symmetry employed for this shelxl refinement is uniquely defined 
by the following loop, which should always be used as a source of 
symmetry information in preference to the above space-group names. 
They are only intended as comments. 
;
_shelx_estimated_absorpt_t_min 0.670
_shelx_estimated_absorpt_t_max 0.811
_shelxl_version_number 2013-2

loop_
_space_group_symop_operation_xyz
'x, y, z'
'-x, y, -z+1/2'
'x+1/2, y+1/2, z'
'-x+1/2, y+1/2, -z+1/2'
'-x, -y, -z'
'x, -y, z-1/2'
'-x+1/2, -y+1/2, -z'
'x+1/2, -y+1/2, z-1/2'

loop_
_atom_site_label
_atom_site_type_symbol
_atom_site_fract_x
_atom_site_fract_y
_atom_site_fract_z
_atom_site_U_iso_or_equiv
_atom_site_adp_type
_atom_site_occupancy
_atom_site_site_symmetry_order
_atom_site_calc_flag
_atom_site_refinement_flags_posn
_atom_site_refinement_flags_adp
_atom_site_refinement_flags_occupancy
_atom_site_disorder_assembly
_atom_site_disorder_group
Zn1 Zn 0.31427(4) 0.13252(2) 0.48747(2) 0.02528(19) Uani 1 1 d . . . . .
Zn2 Zn 0.25880(4) 0.08310(2) 0.34284(2) 0.02607(19) Uani 1 1 d . . . . .
Zn3 Zn 0.0000 0.03794(3) 0.2500 0.0446(3) Uani 1 2 d S T P . .
O1 O 0.2606(3) 0.17288(12) 0.42348(15) 0.0431(10) Uani 1 1 d . . . . .
O2 O 0.1756(3) 0.13581(12) 0.34893(18) 0.0423(10) Uani 1 1 d . . . . .
O3 O 0.1594(4) 0.32299(13) 0.45454(16) 0.0528(12) Uani 1 1 d . . . . .
O4 O 0.0691(6) 0.36042(16) 0.3853(3) 0.104(3) Uani 1 1 d . . . . .
O5 O 0.2246(3) 0.02983(12) 0.38104(18) 0.0430(10) Uani 1 1 d . . . . .
O6 O 0.0523(3) 0.03438(15) 0.34154(18) 0.0533(12) Uani 1 1 d . . . . .
O7 O -0.2375(4) -0.0606(2) 0.4270(3) 0.094(2) Uani 1 1 d . . . . .
O8 O -0.1837(3) -0.09881(16) 0.50493(19) 0.0524(11) Uani 1 1 d . . . . .
O9 O 0.1223(4) -0.0766(2) 0.7285(2) 0.050(2) Uani 0.767(13) 1 d . . P A 2
O9' O 0.1633(16) -0.0393(7) 0.7282(8) 0.051(7) Uiso 0.233(13) 1 d . . P A 1
O10 O 0.2979(3) -0.07964(14) 0.76138(16) 0.0476(11) Uani 1 1 d . . . . .
O11 O 0.5890(3) -0.09635(16) 0.62561(17) 0.0513(11) Uani 1 1 d . . . . .
O12 O 0.5460(3) -0.10612(13) 0.53066(15) 0.0382(9) Uani 1 1 d . . . . .
O13 O 0.0000 -0.0311(6) 0.2500 0.107(7) Uani 0.5 2 d S T P B 2
O13' O -0.0930(17) -0.0231(6) 0.2602(9) 0.060(5) Uiso 0.25 1 d . . P B 1
C1 C 0.1977(4) 0.17015(17) 0.3780(2) 0.0332(12) Uani 1 1 d . . . . .
C2 C 0.1430(4) 0.21065(17) 0.3551(2) 0.0339(12) Uani 1 1 d . . . . .
C3 C 0.1513(5) 0.24828(17) 0.3887(2) 0.0375(13) Uani 1 1 d . . . . .
H3A H 0.1902 0.2479 0.4254 0.045 Uiso 1 1 calc R U . . .
C4 C 0.1019(5) 0.28647(17) 0.3679(2) 0.0393(13) Uani 1 1 d . . . . .
C5 C 0.0417(5) 0.28636(18) 0.3136(2) 0.0458(16) Uani 1 1 d . . . . .
H5A H 0.0070 0.3118 0.3000 0.055 Uiso 1 1 calc R U . . .
C6 C 0.0326(5) 0.24882(18) 0.2793(2) 0.0412(14) Uani 1 1 d . . . . .
C7 C 0.0831(5) 0.21121(17) 0.3008(2) 0.0378(13) Uani 1 1 d . . . . .
H7A H 0.0769 0.1858 0.2786 0.045 Uiso 1 1 calc R U . . .
C8 C 0.1097(6) 0.3270(2) 0.4045(3) 0.0494(16) Uani 1 1 d . . . . .
C9 C 0.1225(5) 0.01769(18) 0.3766(2) 0.0351(12) Uani 1 1 d . . . . .
C10 C 0.0908(4) -0.01554(17) 0.4190(2) 0.0308(11) Uani 1 1 d . . . . .
C11 C -0.0168(4) -0.02962(17) 0.4188(2) 0.0322(12) Uani 1 1 d . . . . .
H11A H -0.0688 -0.0198 0.3899 0.039 Uiso 1 1 calc R U . . .
C12 C -0.0484(4) -0.05853(18) 0.4619(2) 0.0333(12) Uani 1 1 d . . . . .
C13 C 0.0285(4) -0.07265(18) 0.5054(2) 0.0319(12) Uani 1 1 d . . . . .
H13 H 0.0073 -0.0917 0.5343 0.038 Uiso 1 1 calc R U . . .
C14 C 0.1383(4) -0.05835(17) 0.5063(2) 0.0288(11) Uani 1 1 d . . . . .
C15 C 0.1680(4) -0.03049(16) 0.4627(2) 0.0292(11) Uani 1 1 d . . . . .
H15A H 0.2410 -0.0214 0.4623 0.035 Uiso 1 1 calc R U . . .
C16 C 0.2186(4) -0.07089(17) 0.5554(2) 0.0300(11) Uani 1 1 d . . . . .
C17 C 0.1858(5) -0.0703(2) 0.6128(2) 0.0406(14) Uani 1 1 d . . . . .
H17A H 0.1126 -0.0645 0.6196 0.049 Uiso 1 1 calc R U . . .
C18 C 0.2624(5) -0.0784(2) 0.6603(2) 0.0406(14) Uani 1 1 d . . . . .
C19 C 0.3731(4) -0.08668(18) 0.6501(2) 0.0344(12) Uani 1 1 d . . . . .
H19A H 0.4249 -0.0910 0.6816 0.041 Uiso 1 1 calc R U . . .
C20 C 0.4047(4) -0.08849(16) 0.5924(2) 0.0272(11) Uani 1 1 d . . . . .
C21 C 0.3279(4) -0.08096(16) 0.5453(2) 0.0298(11) Uani 1 1 d . . . . .
H21A H 0.3494 -0.0826 0.5070 0.036 Uiso 1 1 calc R U . . .
C22 C -0.1666(5) -0.0737(2) 0.4636(3) 0.0422(14) Uani 1 1 d . . . . .
C23 C 0.2261(5) -0.0755(2) 0.7215(2) 0.0499(17) Uani 1 1 d . . . . .
C24 C 0.5223(4) -0.09766(17) 0.5822(2) 0.0301(11) Uani 1 1 d . . . . .
N1 N 0.4502(14) 0.0541(4) 0.6191(6) 0.190(7) Uani 1 1 d . . . . .
H1A H 0.3892 0.0728 0.6055 0.228 Uiso 1 1 calc R U . . .
H1B H 0.5115 0.0723 0.6338 0.228 Uiso 1 1 calc R U . . .
C25 C 0.4838(12) 0.0251(5) 0.5703(8) 0.167(7) Uani 1 1 d . . . . .
H25A H 0.5070 0.0426 0.5385 0.251 Uiso 1 1 calc R U . . .
H25D H 0.4223 0.0074 0.5565 0.251 Uiso 1 1 calc R U . . .
H25B H 0.5437 0.0068 0.5848 0.251 Uiso 1 1 calc R U . . .
C26 C 0.416(2) 0.0234(10) 0.6663(11) 0.326(15) Uiso 1 1 d . . . . .
H26D H 0.3933 0.0399 0.6992 0.490 Uiso 1 1 calc R U . . .
H26A H 0.4775 0.0052 0.6790 0.490 Uiso 1 1 calc R U . . .
H26B H 0.3561 0.0056 0.6507 0.490 Uiso 1 1 calc R U . . .

loop_
_atom_site_aniso_label
_atom_site_aniso_U_11
_atom_site_aniso_U_22
_atom_site_aniso_U_33
_atom_site_aniso_U_23
_atom_site_aniso_U_13
_atom_site_aniso_U_12
Zn1 0.0226(3) 0.0321(3) 0.0200(3) -0.0023(2) -0.0060(2) 0.0025(2)
Zn2 0.0223(3) 0.0341(4) 0.0209(3) 0.0000(2) -0.0046(2) 0.0007(2)
Zn3 0.0311(5) 0.0615(7) 0.0404(6) 0.000 -0.0023(4) 0.000
O1 0.057(3) 0.039(2) 0.029(2) 0.0014(16) -0.0237(19) 0.0062(18)
O2 0.043(2) 0.032(2) 0.048(2) -0.0075(17) -0.0197(19) 0.0116(17)
O3 0.075(3) 0.051(3) 0.028(2) -0.0146(18) -0.027(2) 0.014(2)
O4 0.183(7) 0.039(3) 0.076(4) -0.023(3) -0.075(4) 0.036(3)
O5 0.037(2) 0.042(2) 0.051(2) 0.0149(18) 0.0067(19) -0.0004(17)
O6 0.039(2) 0.081(3) 0.040(2) 0.029(2) 0.0030(19) 0.018(2)
O7 0.037(3) 0.134(5) 0.104(4) 0.055(4) -0.038(3) -0.027(3)
O8 0.030(2) 0.076(3) 0.050(3) 0.010(2) -0.0017(19) -0.017(2)
O9 0.032(3) 0.090(5) 0.031(3) 0.009(3) 0.008(2) 0.018(3)
O10 0.041(2) 0.082(3) 0.0193(19) 0.0020(18) -0.0026(18) 0.004(2)
O11 0.023(2) 0.090(3) 0.039(2) -0.010(2) -0.0113(18) -0.002(2)
O12 0.027(2) 0.061(3) 0.0263(19) 0.0002(17) -0.0012(16) 0.0131(18)
O13 0.17(2) 0.105(14) 0.039(8) 0.000 -0.016(12) 0.000
C1 0.036(3) 0.032(3) 0.030(3) -0.002(2) -0.008(2) 0.004(2)
C2 0.041(3) 0.031(3) 0.028(3) -0.001(2) -0.016(2) 0.003(2)
C3 0.048(3) 0.038(3) 0.024(3) -0.003(2) -0.018(2) 0.009(3)
C4 0.056(4) 0.031(3) 0.028(3) -0.006(2) -0.017(3) 0.001(3)
C5 0.073(4) 0.029(3) 0.031(3) 0.001(2) -0.026(3) 0.001(3)
C6 0.060(4) 0.033(3) 0.027(3) 0.001(2) -0.023(3) 0.001(3)
C7 0.053(4) 0.030(3) 0.028(3) -0.004(2) -0.017(2) 0.002(2)
C8 0.064(4) 0.039(3) 0.043(3) -0.008(3) -0.019(3) -0.001(3)
C9 0.036(3) 0.043(3) 0.027(3) 0.007(2) 0.004(2) 0.011(2)
C10 0.030(3) 0.037(3) 0.025(3) 0.003(2) 0.000(2) 0.005(2)
C11 0.022(3) 0.047(3) 0.027(3) 0.006(2) -0.007(2) 0.004(2)
C12 0.022(3) 0.049(3) 0.028(3) -0.002(2) -0.004(2) 0.003(2)
C13 0.024(3) 0.047(3) 0.025(3) 0.005(2) 0.000(2) 0.001(2)
C14 0.020(2) 0.043(3) 0.022(2) 0.003(2) -0.005(2) 0.005(2)
C15 0.020(2) 0.041(3) 0.026(3) 0.002(2) -0.004(2) 0.002(2)
C16 0.023(3) 0.045(3) 0.021(2) 0.005(2) -0.004(2) 0.003(2)
C17 0.028(3) 0.063(4) 0.030(3) 0.002(3) -0.001(2) 0.013(3)
C18 0.040(3) 0.061(4) 0.020(3) 0.004(2) -0.001(2) 0.020(3)
C19 0.029(3) 0.048(3) 0.024(3) -0.002(2) -0.010(2) 0.009(2)
C20 0.021(3) 0.037(3) 0.024(2) 0.001(2) -0.002(2) 0.002(2)
C21 0.026(3) 0.041(3) 0.023(2) 0.003(2) -0.002(2) 0.001(2)
C22 0.030(3) 0.052(4) 0.044(3) 0.001(3) -0.003(3) -0.007(3)
C23 0.048(4) 0.080(5) 0.021(3) 0.003(3) -0.002(3) 0.025(3)
C24 0.024(3) 0.034(3) 0.031(3) 0.002(2) -0.006(2) 0.000(2)
N1 0.270(17) 0.103(8) 0.184(12) 0.022(8) -0.071(12) -0.114(11)
C25 0.137(12) 0.121(11) 0.25(2) 0.029(13) 0.070(13) -0.007(9)

loop_
_atom_type_symbol
_atom_type_description
_atom_type_scat_dispersion_real
_atom_type_scat_dispersion_imag
_atom_type_scat_source
C C 0.0033 0.0016 'International Tables Vol C Tables 4.2.6.8 and 6.1.1.4'
H H 0.0000 0.0000 'International Tables Vol C Tables 4.2.6.8 and 6.1.1.4'
N N 0.0061 0.0033 'International Tables Vol C Tables 4.2.6.8 and 6.1.1.4'
O O 0.0106 0.0060 'International Tables Vol C Tables 4.2.6.8 and 6.1.1.4'
Zn Zn 0.2839 1.4301 'International Tables Vol C Tables 4.2.6.8 and 6.1.1.4'

loop_
_geom_angle_atom_site_label_1
_geom_angle_atom_site_label_2
_geom_angle_atom_site_label_3
_geom_angle
_geom_angle_site_symmetry_1
_geom_angle_site_symmetry_3
O3 Zn1 O8 115.2(2) 7_556 5_556
O3 Zn1 O12 109.69(18) 7_556 5_656
O8 Zn1 O12 122.2(2) 5_556 5_656
O3 Zn1 O1 95.18(18) 7_556 .
O8 Zn1 O1 99.94(18) 5_556 .
O12 Zn1 O1 110.48(17) 5_656 .
O5 Zn2 O2 123.86(19) . .
O5 Zn2 O10 117.45(18) . 6
O2 Zn2 O10 106.22(18) . 6
O5 Zn2 O11 103.77(19) . 5_656
O2 Zn2 O11 106.47(19) . 5_656
O10 Zn2 O11 94.19(17) 6 5_656
O9 Zn3 O9 106.8(4) 6 5_556
O9' Zn3 O9' 177.7(11) 6 5_556
O9 Zn3 O13 126.62(19) 6 .
O9 Zn3 O13 126.62(19) 5_556 .
O9 Zn3 O6 88.08(19) 6 2
O9 Zn3 O6 95.4(2) 5_556 2
O9' Zn3 O6 89.5(5) 6 2
O9' Zn3 O6 90.6(5) 5_556 2
O13 Zn3 O6 87.07(13) . 2
O9 Zn3 O6 95.4(2) 6 .
O9 Zn3 O6 88.08(19) 5_556 .
O9' Zn3 O6 90.6(5) 6 .
O9' Zn3 O6 89.5(5) 5_556 .
O13 Zn3 O6 87.07(13) . .
O6 Zn3 O6 174.1(3) 2 .
O9' Zn3 O13' 123.1(8) 6 .
O9' Zn3 O13' 59.2(8) 5_556 .
O6 Zn3 O13' 86.5(6) 2 .
O6 Zn3 O13' 88.5(6) . .
O9' Zn3 O13' 59.2(8) 6 2
O9' Zn3 O13' 123.1(8) 5_556 2
O6 Zn3 O13' 88.5(6) 2 2
O6 Zn3 O13' 86.5(6) . 2
O13' Zn3 O13' 63.9(11) . 2
C1 O1 Zn1 135.9(4) . .
C1 O2 Zn2 130.5(3) . .
C8 O3 Zn1 127.0(4) . 7_556
C9 O5 Zn2 116.7(3) . .
C9 O6 Zn3 142.5(4) . .
C22 O8 Zn1 126.0(4) . 5_556
C23 O9 Zn3 140.6(6) . 5_556
C23 O9' Zn3 126.4(13) . 5_556
C23 O10 Zn2 120.3(4) . 6_556
C24 O11 Zn2 147.4(4) . 5_656
C24 O12 Zn1 122.9(3) . 5_656
O1 C1 O2 125.9(5) . .
O1 C1 C2 117.9(5) . .
O2 C1 C2 116.3(4) . .
C3 C2 C7 119.6(5) . .
C3 C2 C1 119.4(4) . .
C7 C2 C1 120.9(5) . .
C2 C3 C4 120.3(4) . .
C3 C4 C5 119.3(5) . .
C3 C4 C8 120.3(5) . .
C5 C4 C8 120.3(5) . .
C4 C5 C6 121.1(5) . .
C7 C6 C5 118.5(5) . .
C7 C6 C6 120.6(3) . 2
C5 C6 C6 120.9(3) . 2
C6 C7 C2 121.2(5) . .
O4 C8 O3 124.8(6) . .
O4 C8 C4 119.8(5) . .
O3 C8 C4 115.4(5) . .
O6 C9 O5 123.0(5) . .
O6 C9 C10 120.6(5) . .
O5 C9 C10 116.2(5) . .
C11 C10 C15 119.3(5) . .
C11 C10 C9 120.5(5) . .
C15 C10 C9 120.0(5) . .
C10 C11 C12 120.3(5) . .
C13 C12 C11 119.8(5) . .
C13 C12 C22 118.7(5) . .
C11 C12 C22 121.4(5) . .
C12 C13 C14 120.4(5) . .
C15 C14 C13 118.7(4) . .
C15 C14 C16 120.9(5) . .
C13 C14 C16 120.3(4) . .
C14 C15 C10 121.4(5) . .
C17 C16 C21 119.5(5) . .
C17 C16 C14 119.2(5) . .
C21 C16 C14 121.2(4) . .
C16 C17 C18 120.3(5) . .
C17 C18 C19 119.8(5) . .
C17 C18 C23 119.1(5) . .
C19 C18 C23 120.9(5) . .
C20 C19 C18 119.6(5) . .
C21 C20 C19 120.3(5) . .
C21 C20 C24 120.7(4) . .
C19 C20 C24 119.0(4) . .
C20 C21 C16 120.3(5) . .
O7 C22 O8 124.8(6) . .
O7 C22 C12 120.4(5) . .
O8 C22 C12 114.8(5) . .
O10 C23 O9 124.3(6) . .
O10 C23 O9' 112.2(10) . .
O10 C23 C18 116.5(5) . .
O9 C23 C18 118.1(6) . .
O9' C23 C18 110.9(9) . .
O11 C24 O12 125.1(5) . .
O11 C24 C20 116.9(5) . .
O12 C24 C20 118.0(4) . .
C25 N1 C26 104.9(14) . .

loop_
_geom_bond_atom_site_label_1
_geom_bond_atom_site_label_2
_geom_bond_distance
_geom_bond_site_symmetry_2
Zn1 O3 1.911(4) 7_556
Zn1 O8 1.911(4) 5_556
Zn1 O12 1.951(4) 5_656
Zn1 O1 1.987(4) .
Zn2 O5 1.912(4) .
Zn2 O2 1.919(4) .
Zn2 O10 1.948(4) 6
Zn2 O11 1.978(4) 5_656
Zn3 O9 1.989(5) 6
Zn3 O9 1.989(5) 5_556
Zn3 O9' 2.08(2) 6
Zn3 O9' 2.08(2) 5_556
Zn3 O13 2.121(19) .
Zn3 O6 2.138(4) 2
Zn3 O6 2.138(4) .
Zn3 O13' 2.210(19) .
Zn3 O13' 2.210(19) 2
O1 C1 1.247(6) .
O2 C1 1.263(6) .
O3 C8 1.257(7) .
O3 Zn1 1.911(4) 7_556
O4 C8 1.207(7) .
O5 C9 1.292(7) .
O6 C9 1.238(6) .
O7 C22 1.223(7) .
O8 C22 1.246(7) .
O8 Zn1 1.912(4) 5_556
O9 C23 1.281(8) .
O9 Zn3 1.989(5) 5_556
O9' C23 1.36(2) .
O9' Zn3 2.078(19) 5_556
O10 C23 1.221(7) .
O10 Zn2 1.948(4) 6_556
O11 C24 1.233(6) .
O11 Zn2 1.978(4) 5_656
O12 C24 1.255(6) .
O12 Zn1 1.951(4) 5_656
C1 C2 1.487(7) .
C2 C3 1.386(7) .
C2 C7 1.390(7) .
C3 C4 1.386(7) .
C4 C5 1.391(7) .
C4 C8 1.498(8) .
C5 C6 1.393(8) .
C6 C7 1.382(7) .
C6 C6 1.501(10) 2
C9 C10 1.474(7) .
C10 C11 1.376(7) .
C10 C15 1.396(7) .
C11 C12 1.395(7) .
C12 C13 1.384(7) .
C12 C22 1.512(7) .
C13 C14 1.402(7) .
C14 C15 1.378(7) .
C14 C16 1.481(6) .
C16 C17 1.392(7) .
C16 C21 1.398(7) .
C17 C18 1.398(7) .
C18 C19 1.404(8) .
C18 C23 1.493(8) .
C19 C20 1.393(7) .
C20 C21 1.390(7) .
C20 C24 1.490(7) .
N1 C25 1.502(17) .
N1 C26 1.51(3) .
